data_7242259
loop_
_publ_author_name
'Raynal, Matthieu'
'Li, Yan'
'Troufflard, Claire'
'Przybylski, C\'edric'
'Gontard, Geoffrey'
'Maistriaux, Thomas'
'Id\'e, Julien'
'Lazzaroni, Roberto'
'Bouteiller, Laurent'
'Brocorens, Patrick'

_publ_section_title
;
 Experimental and computational diagnosis of the fluxional nature of a
 benzene-1,3,5-tricarboxamide-based hydrogen-bonded dimer
;
_journal_name_full 'Physical Chemistry Chemical Physics'
_journal_paper_doi 10.1039/D0CP06128J
_journal_year 2021
_chemical_formula_moiety 'C27 H39 N3 O9'
_chemical_formula_sum 'C27 H39 N3 O9'
_chemical_formula_weight 549.61
_space_group_crystal_system cubic
_space_group_IT_number 205
_space_group_name_Hall '-P 2ac 2ab 3'
_space_group_name_H-M_alt 'P a -3'
_atom_sites_solution_hydrogens geom
_atom_sites_solution_primary dual
_atom_sites_solution_secondary difmap
_audit_creation_method SHELXL-2017/1
_audit_update_record
;
2020-07-08 deposited with the CCDC.	2021-02-05 downloaded from the CCDC.
;
_cell_angle_alpha 90
_cell_angle_beta 90
_cell_angle_gamma 90
_cell_formula_units_Z 8
_cell_length_a 18.2873(3)
_cell_length_b 18.2873(3)
_cell_length_c 18.2873(3)
_cell_measurement_reflns_used 4249
_cell_measurement_temperature 200(1)
_cell_measurement_theta_max 65.78
_cell_measurement_theta_min 4.19
_cell_volume 6115.74(17)
_computing_cell_refinement 'Bruker SAINT'
_computing_data_collection 'Bruker APEX2'
_computing_data_reduction 'Bruker SAINT'
_computing_molecular_graphics 'SXGRAPH (Farrugia, 2012)'
_computing_publication_material 'WinGX publication routines (Farrugia, 2012)'
_computing_structure_refinement 'SHELXL-2017/1 (Sheldrick, 2015)'
_computing_structure_solution 'SHELXT-2014/5 (Sheldrick, 2015)'
_diffrn_ambient_temperature 200(1)
_diffrn_measured_fraction_theta_full 0.999
_diffrn_measured_fraction_theta_max 0.999
_diffrn_measurement_device_type 'Bruker APEX-II CCD'
_diffrn_measurement_method '\f and \w scans'
_diffrn_radiation_source micro-source
_diffrn_radiation_type CuK\a
_diffrn_radiation_wavelength 1.54178
_diffrn_reflns_av_R_equivalents 0.0641
_diffrn_reflns_av_unetI/netI 0.0464
_diffrn_reflns_Laue_measured_fraction_full 0.999
_diffrn_reflns_Laue_measured_fraction_max 0.999
_diffrn_reflns_limit_h_max 18
_diffrn_reflns_limit_h_min -15
_diffrn_reflns_limit_k_max 19
_diffrn_reflns_limit_k_min -21
_diffrn_reflns_limit_l_max 21
_diffrn_reflns_limit_l_min -21
_diffrn_reflns_number 16564
_diffrn_reflns_point_group_measured_fraction_full 0.999
_diffrn_reflns_point_group_measured_fraction_max 0.999
_diffrn_reflns_theta_full 66.500
_diffrn_reflns_theta_max 66.602
_diffrn_reflns_theta_min 4.836
_exptl_absorpt_coefficient_mu 0.747
_exptl_absorpt_correction_T_max 0.916
_exptl_absorpt_correction_T_min 0.813
_exptl_absorpt_correction_type numerical
_exptl_absorpt_process_details
; 
 SADABS 2016/2: Krause, L., Herbst-Irmer, R., Sheldrick G.M. & Stalke D.,
 J. Appl. Cryst. 48 (2015) 3-10
;
_exptl_crystal_colour colourless
_exptl_crystal_density_diffrn 1.194
_exptl_crystal_density_method 'not measured'
_exptl_crystal_description prism
_exptl_crystal_F_000 2352
_exptl_crystal_size_max 0.25
_exptl_crystal_size_mid 0.2
_exptl_crystal_size_min 0.1
_refine_diff_density_max 0.207
_refine_diff_density_min -0.199
_refine_diff_density_rms 0.050
_refine_ls_extinction_coef 0.00064(14)
_refine_ls_extinction_expression Fc^*^=kFc[1+0.001xFc^2^\l^3^/sin(2\q)]^-1/4^
_refine_ls_extinction_method 'SHELXL-2017/1 (Sheldrick 2017)'
_refine_ls_goodness_of_fit_ref 1.031
_refine_ls_hydrogen_treatment constr
_refine_ls_matrix_type full
_refine_ls_number_parameters 119
_refine_ls_number_reflns 1813
_refine_ls_number_restraints 0
_refine_ls_restrained_S_all 1.031
_refine_ls_R_factor_all 0.0462
_refine_ls_R_factor_gt 0.0406
_refine_ls_shift/su_max 0.000
_refine_ls_shift/su_mean 0.000
_refine_ls_structure_factor_coef Fsqd
_refine_ls_weighting_details 'w=1/[\s^2^(Fo^2^)+(0.0587P)^2^+1.0665P] where P=(Fo^2^+2Fc^2^)/3'
_refine_ls_weighting_scheme calc
_refine_ls_wR_factor_gt 0.1045
_refine_ls_wR_factor_ref 0.1098
_reflns_number_gt 1573
_reflns_number_total 1813
_reflns_threshold_expression 'I > 2\s(I)'
_cod_data_source_file d0cp06128j2.cif
_cod_data_source_block btagly3
_cod_original_cell_volume 6115.7(3)
_cod_database_code 7242259
_shelx_shelxl_version_number 2017/1
_shelx_space_group_comment
;
The symmetry employed for this shelxl refinement is uniquely defined
by the following loop, which should always be used as a source of
symmetry information in preference to the above space-group names.
They are only intended as comments.
;

loop_
_space_group_symop_operation_xyz
'x, y, z'
'-x+1/2, -y, z+1/2'
'-x, y+1/2, -z+1/2'
'x+1/2, -y+1/2, -z'
'z, x, y'
'z+1/2, -x+1/2, -y'
'-z+1/2, -x, y+1/2'
'-z, x+1/2, -y+1/2'
'y, z, x'
'-y, z+1/2, -x+1/2'
'y+1/2, -z+1/2, -x'
'-y+1/2, -z, x+1/2'
'-x, -y, -z'
'x-1/2, y, -z-1/2'
'x, -y-1/2, z-1/2'
'-x-1/2, y-1/2, z'
'-z, -x, -y'
'-z-1/2, x-1/2, y'
'z-1/2, x, -y-1/2'
'z, -x-1/2, y-1/2'
'-y, -z, -x'
'y, -z-1/2, x-1/2'
'-y-1/2, z-1/2, x'
'y-1/2, z, -x-1/2'

loop_
_atom_site_label
_atom_site_type_symbol
_atom_site_fract_x
_atom_site_fract_y
_atom_site_fract_z
_atom_site_U_iso_or_equiv
_atom_site_adp_type
_atom_site_occupancy
_atom_site_site_symmetry_order
_atom_site_calc_flag
_atom_site_refinement_flags_posn
_atom_site_refinement_flags_adp
_atom_site_refinement_flags_occupancy
_atom_site_disorder_assembly
_atom_site_disorder_group
O1 O 0.58528(5) 0.58497(6) 0.19533(6) 0.0540(3) Uani 1 1 d . . . . .
O2 O 0.73258(5) 0.54506(6) 0.10836(6) 0.0508(3) Uani 1 1 d . . . . .
O3 O 0.80198(5) 0.62810(6) 0.16793(5) 0.0474(3) Uani 1 1 d . . . . .
N1 N 0.62060(6) 0.64775(7) 0.09576(7) 0.0467(3) Uani 1 1 d . . . . .
H1 H 0.609909 0.663267 0.051479 0.056 Uiso 1 1 calc R U . . .
C1 C 0.47982(6) 0.61800(6) 0.03056(6) 0.0323(3) Uani 1 1 d . . . . .
H1A H 0.504245 0.660435 0.013190 0.039 Uiso 1 1 calc R U . . .
C2 C 0.50582(6) 0.58191(6) 0.09218(6) 0.0325(3) Uani 1 1 d . . . . .
C3 C 0.57337(7) 0.60497(7) 0.13260(7) 0.0381(3) Uani 1 1 d . . . . .
C4 C 0.68879(8) 0.66784(9) 0.12959(10) 0.0538(4) Uani 1 1 d . . . . .
H4A H 0.679000 0.685650 0.179760 0.065 Uiso 1 1 calc R U . . .
H4B H 0.711014 0.708529 0.101637 0.065 Uiso 1 1 calc R U . . .
C5 C 0.74259(7) 0.60523(8) 0.13330(7) 0.0417(3) Uani 1 1 d . . . . .
C6 C 0.86902(8) 0.58290(9) 0.17227(8) 0.0480(4) Uani 1 1 d . . . . .
C7 C 0.85407(9) 0.51202(10) 0.21156(10) 0.0635(5) Uani 1 1 d . . . . .
H7A H 0.899065 0.483003 0.213811 0.095 Uiso 1 1 calc R U . . .
H7B H 0.837010 0.522412 0.261290 0.095 Uiso 1 1 calc R U . . .
H7C H 0.816400 0.484544 0.185137 0.095 Uiso 1 1 calc R U . . .
C8 C 0.91968(9) 0.63195(12) 0.21571(11) 0.0711(5) Uani 1 1 d . . . . .
H8A H 0.966900 0.607477 0.222321 0.107 Uiso 1 1 calc R U . . .
H8B H 0.926971 0.677992 0.189284 0.107 Uiso 1 1 calc R U . . .
H8C H 0.897961 0.642099 0.263636 0.107 Uiso 1 1 calc R U . . .
C9 C 0.89726(9) 0.57141(13) 0.09537(9) 0.0695(6) Uani 1 1 d . . . . .
H9A H 0.941728 0.541544 0.096954 0.104 Uiso 1 1 calc R U . . .
H9B H 0.859941 0.546345 0.066199 0.104 Uiso 1 1 calc R U . . .
H9C H 0.908402 0.618880 0.073151 0.104 Uiso 1 1 calc R U . . .

loop_
_atom_site_aniso_label
_atom_site_aniso_U_11
_atom_site_aniso_U_22
_atom_site_aniso_U_33
_atom_site_aniso_U_23
_atom_site_aniso_U_13
_atom_site_aniso_U_12
O1 0.0445(6) 0.0725(7) 0.0451(6) 0.0068(5) -0.0094(4) -0.0072(5)
O2 0.0387(5) 0.0548(6) 0.0589(6) -0.0072(5) -0.0087(4) -0.0031(4)
O3 0.0350(5) 0.0573(6) 0.0500(6) -0.0031(4) -0.0098(4) -0.0039(4)
N1 0.0324(6) 0.0496(7) 0.0581(7) 0.0106(6) -0.0077(5) -0.0047(5)
C1 0.0322(6) 0.0313(6) 0.0333(6) -0.0027(5) 0.0057(5) 0.0022(5)
C2 0.0315(6) 0.0328(6) 0.0332(6) -0.0041(5) 0.0041(5) 0.0045(5)
C3 0.0327(7) 0.0386(7) 0.0429(7) -0.0012(6) -0.0017(5) 0.0034(5)
C4 0.0377(8) 0.0478(8) 0.0759(11) 0.0042(7) -0.0106(7) -0.0071(6)
C5 0.0322(7) 0.0514(8) 0.0415(7) 0.0023(6) -0.0029(5) -0.0066(6)
C6 0.0325(7) 0.0715(10) 0.0402(7) 0.0031(7) -0.0059(6) 0.0020(6)
C7 0.0541(9) 0.0788(12) 0.0575(10) 0.0112(8) -0.0044(8) 0.0089(8)
C8 0.0455(9) 0.0977(14) 0.0699(12) -0.0053(10) -0.0224(8) -0.0051(9)
C9 0.0417(9) 0.1181(16) 0.0486(9) 0.0005(9) 0.0057(7) 0.0015(9)

loop_
_atom_type_symbol
_atom_type_description
_atom_type_scat_dispersion_real
_atom_type_scat_dispersion_imag
_atom_type_scat_source
C C 0.0181 0.0091 'International Tables Vol C Tables 4.2.6.8 and 6.1.1.4'
H H 0.0000 0.0000 'International Tables Vol C Tables 4.2.6.8 and 6.1.1.4'
N N 0.0311 0.0180 'International Tables Vol C Tables 4.2.6.8 and 6.1.1.4'
O O 0.0492 0.0322 'International Tables Vol C Tables 4.2.6.8 and 6.1.1.4'

loop_
_geom_angle_atom_site_label_1
_geom_angle_atom_site_label_2
_geom_angle_atom_site_label_3
_geom_angle
_geom_angle_site_symmetry_1
_geom_angle_site_symmetry_3
_geom_angle_publ_flag
C5 O3 C6 121.87(11) . . ?
C3 N1 C4 119.27(12) . . ?
C2 C1 C2 120.23(12) . 10_655 ?
C1 C2 C1 119.76(12) . 7_564 ?
C1 C2 C3 123.21(11) . . ?
C1 C2 C3 117.01(11) 7_564 . ?
O1 C3 N1 121.92(12) . . ?
O1 C3 C2 121.64(12) . . ?
N1 C3 C2 116.43(12) . . ?
N1 C4 C5 112.95(13) . . ?
O2 C5 O3 126.41(13) . . ?
O2 C5 C4 125.16(12) . . ?
O3 C5 C4 108.42(12) . . ?
O3 C6 C7 110.82(12) . . ?
O3 C6 C9 108.09(12) . . ?
C7 C6 C9 112.68(16) . . ?
O3 C6 C8 101.77(13) . . ?
C7 C6 C8 111.73(14) . . ?
C9 C6 C8 111.16(14) . . ?

loop_
_geom_bond_atom_site_label_1
_geom_bond_atom_site_label_2
_geom_bond_distance
_geom_bond_site_symmetry_2
_geom_bond_publ_flag
O1 C3 1.2235(17) . ?
O2 C5 1.2051(17) . ?
O3 C5 1.3251(16) . ?
O3 C6 1.4806(18) . ?
N1 C3 1.3461(18) . ?
N1 C4 1.4398(19) . ?
C1 C2 1.3898(17) . ?
C1 C2 1.3930(18) 10_655 ?
C2 C3 1.5001(17) . ?
C4 C5 1.511(2) . ?
C6 C7 1.507(2) . ?
C6 C9 1.513(2) . ?
C6 C8 1.515(2) . ?
